data_7717668
loop_
_publ_author_name
'Ma, Xiaoqin'
'Zhao, Xinjun'
'Zhang, Qianzhen'
'Long, Xifa'
'Yang, Yun'

_publ_section_title
;
 Structural modification of hydroxyborates by adjusting the number of
 shared oxygen atoms and hydroxyl groups for further performance
 enhancement
;
_journal_name_full 'Dalton Transactions'
_journal_paper_doi 10.1039/D4DT03136A
_journal_year 2025
_chemical_formula_moiety 'B5 Cs H2 O9'
_chemical_formula_sum 'B5 Cs H2 O9'
_chemical_formula_weight 332.98
_space_group_crystal_system monoclinic
_space_group_IT_number 14
_space_group_name_Hall '-P 2yn'
_space_group_name_H-M_alt 'P 1 21/n 1'
_atom_sites_solution_hydrogens difmap
_atom_sites_solution_primary dual
_audit_creation_date 2024-05-28
_audit_creation_method
;
Olex2 1.5
(compiled 2024.02.16 svn.r378c4104 for OlexSys, GUI svn.r6928)
;
_audit_update_record
;
2024-10-28 deposited with the CCDC.	2024-12-13 downloaded from the CCDC.
;
_cell_angle_alpha 90
_cell_angle_beta 110.149(4)
_cell_angle_gamma 90
_cell_formula_units_Z 4
_cell_length_a 9.0270(13)
_cell_length_b 7.7023(13)
_cell_length_c 12.0291(18)
_cell_measurement_reflns_used 1390
_cell_measurement_temperature 273.15
_cell_measurement_theta_max 26.108
_cell_measurement_theta_min 3.201
_cell_volume 785.2(2)
_computing_cell_refinement 'SAINT V8.40B (?, 2016)'
_computing_data_reduction 'SAINT V8.40B (?, 2016)'
_computing_molecular_graphics 'Olex2 1.5 (Dolomanov et al., 2009)'
_computing_publication_material 'Olex2 1.5 (Dolomanov et al., 2009)'
_computing_structure_refinement 'SHELXL 2018/3 (Sheldrick, 2015)'
_computing_structure_solution 'SHELXT 2018/2 (Sheldrick, 2018)'
_diffrn_ambient_temperature 273.15
_diffrn_measured_fraction_theta_full 0.988
_diffrn_measured_fraction_theta_max 0.980
_diffrn_measurement_device_type 'Bruker APEX-II CCD'
_diffrn_measurement_method '\f and \w scans'
_diffrn_radiation_type MoK\a
_diffrn_radiation_wavelength 0.71073
_diffrn_reflns_av_R_equivalents 0.0517
_diffrn_reflns_av_unetI/netI 0.0581
_diffrn_reflns_Laue_measured_fraction_full 0.988
_diffrn_reflns_Laue_measured_fraction_max 0.980
_diffrn_reflns_limit_h_max 11
_diffrn_reflns_limit_h_min -11
_diffrn_reflns_limit_k_max 9
_diffrn_reflns_limit_k_min -10
_diffrn_reflns_limit_l_max 15
_diffrn_reflns_limit_l_min -15
_diffrn_reflns_number 4964
_diffrn_reflns_point_group_measured_fraction_full 0.988
_diffrn_reflns_point_group_measured_fraction_max 0.980
_diffrn_reflns_theta_full 25.242
_diffrn_reflns_theta_max 27.476
_diffrn_reflns_theta_min 2.458
_diffrn_source_current 1.4
_diffrn_source_power 0.07
_diffrn_source_voltage 50.0
_diffrn_standards_number 0
_exptl_absorpt_coefficient_mu 4.741
_exptl_absorpt_correction_T_max 0.7456
_exptl_absorpt_correction_T_min 0.6080
_exptl_absorpt_correction_type multi-scan
_exptl_absorpt_process_details
;
SADABS-2016/2 (Bruker,2016/2) was used for absorption correction.
wR2(int) was 0.0613 before and 0.0506 after correction.
The Ratio of minimum to maximum transmission is 0.8155.
The \l/2 correction factor is Not present.
;
_exptl_crystal_colour colourless
_exptl_crystal_colour_primary colourless
_exptl_crystal_density_diffrn 2.817
_exptl_crystal_description block
_exptl_crystal_F_000 616
_exptl_crystal_size_max 0.15
_exptl_crystal_size_mid 0.09
_exptl_crystal_size_min 0.07
_refine_diff_density_max 1.040
_refine_diff_density_min -1.730
_refine_diff_density_rms 0.199
_refine_ls_extinction_method none
_refine_ls_goodness_of_fit_ref 1.075
_refine_ls_hydrogen_treatment refall
_refine_ls_matrix_type full
_refine_ls_number_parameters 144
_refine_ls_number_reflns 1762
_refine_ls_number_restraints 1
_refine_ls_restrained_S_all 1.075
_refine_ls_R_factor_all 0.0688
_refine_ls_R_factor_gt 0.0490
_refine_ls_shift/su_max 0.000
_refine_ls_shift/su_mean 0.000
_refine_ls_structure_factor_coef Fsqd
_refine_ls_weighting_details 'w=1/[\s^2^(Fo^2^)+10.4837P] where P=(Fo^2^+2Fc^2^)/3'
_refine_ls_weighting_scheme calc
_refine_ls_wR_factor_gt 0.0965
_refine_ls_wR_factor_ref 0.1076
_reflns_Friedel_coverage 0.000
_reflns_number_gt 1342
_reflns_number_total 1762
_reflns_threshold_expression 'I > 2\s(I)'
_cod_data_source_file d4dt03136a2.cif
_cod_data_source_block g25-3
_cod_original_formula_sum 'B5 H2 Cs O9'
_cod_database_code 7717668
_shelx_shelxl_version_number 2018/3
_shelx_space_group_comment
;
The symmetry employed for this shelxl refinement is uniquely defined
by the following loop, which should always be used as a source of
symmetry information in preference to the above space-group names.
They are only intended as comments.
;
_shelx_estimated_absorpt_t_max 0.733
_shelx_estimated_absorpt_t_min 0.537
_olex2_refinement_description
;
1. Restrained distances
 O1-H1
 0.8 with sigma of 0.02
;
_olex2_submission_special_instructions 'No special instructions were received'

loop_
_space_group_symop_operation_xyz
'x, y, z'
'-x+1/2, y+1/2, -z+1/2'
'-x, -y, -z'
'x-1/2, -y-1/2, z-1/2'

loop_
_atom_site_label
_atom_site_type_symbol
_atom_site_fract_x
_atom_site_fract_y
_atom_site_fract_z
_atom_site_U_iso_or_equiv
_atom_site_adp_type
_atom_site_occupancy
_atom_site_site_symmetry_order
_atom_site_calc_flag
_atom_site_refinement_flags_posn
_atom_site_refinement_flags_adp
_atom_site_refinement_flags_occupancy
_atom_site_disorder_assembly
_atom_site_disorder_group
Cs01 Cs 0.08348(7) 0.14349(8) 0.77318(4) 0.03552(19) Uani 1 1 d . . . . .
O1 O 0.7561(7) 0.9725(8) 0.5715(5) 0.0279(12) Uani 1 1 d D . . . .
O2 O 0.6237(6) 0.9292(7) 0.3678(4) 0.0246(11) Uani 1 1 d . . . . .
O3 O 0.5333(6) 0.7880(7) 0.5101(4) 0.0247(12) Uani 1 1 d . . . . .
O4 O 0.4102(6) 0.7155(7) 0.3072(4) 0.0257(12) Uani 1 1 d . . . . .
O5 O 0.3266(6) 0.5952(6) 0.4588(4) 0.0221(11) Uani 1 1 d . . . . .
O6 O 0.1203(6) 0.4934(7) 0.2865(4) 0.0234(11) Uani 1 1 d . . . . .
O7 O 0.1456(6) 0.3978(7) 0.4804(4) 0.0242(12) Uani 1 1 d . . . . .
O8 O -0.0622(6) 0.2794(7) 0.3153(5) 0.0255(11) Uani 1 1 d . . . . .
O9 O -0.0335(8) 0.2092(8) 0.5141(5) 0.0313(14) Uani 1 1 d . . . . .
B2 B 0.4204(10) 0.7000(11) 0.4206(7) 0.0209(17) Uani 1 1 d . . . . .
B5 B 0.0017(10) 0.3544(12) 0.2313(7) 0.0234(17) Uani 1 1 d . . . . .
B3 B 0.1941(10) 0.4963(11) 0.4037(7) 0.0201(16) Uani 1 1 d . . . . .
B4 B 0.0158(10) 0.2924(12) 0.4332(8) 0.0230(17) Uani 1 1 d . . . . .
B1 B 0.6383(10) 0.8951(11) 0.4820(7) 0.0215(17) Uani 1 1 d . . . . .
H9 H -0.099(9) 0.154(10) 0.482(6) 0.005(19) Uiso 1 1 d . . . . .
H1 H 0.74(2) 1.02(2) 0.625(10) 0.14(7) Uiso 1 1 d D . . . .

loop_
_atom_site_aniso_label
_atom_site_aniso_U_11
_atom_site_aniso_U_22
_atom_site_aniso_U_33
_atom_site_aniso_U_23
_atom_site_aniso_U_13
_atom_site_aniso_U_12
Cs01 0.0421(3) 0.0387(3) 0.0242(3) 0.0022(2) 0.0094(2) -0.0027(3)
O1 0.024(3) 0.025(3) 0.031(3) -0.004(2) 0.004(2) -0.006(2)
O2 0.030(3) 0.025(3) 0.018(2) 0.005(2) 0.006(2) -0.002(2)
O3 0.027(3) 0.026(3) 0.019(2) -0.002(2) 0.006(2) -0.004(2)
O4 0.031(3) 0.030(3) 0.018(2) 0.001(2) 0.011(2) -0.008(3)
O5 0.028(3) 0.020(3) 0.017(2) 0.0000(19) 0.006(2) -0.007(2)
O6 0.028(3) 0.027(3) 0.015(2) -0.002(2) 0.008(2) -0.011(2)
O7 0.027(3) 0.027(3) 0.020(2) 0.001(2) 0.011(2) -0.007(2)
O8 0.027(3) 0.025(3) 0.025(3) -0.002(2) 0.010(2) -0.006(2)
O9 0.035(3) 0.032(3) 0.030(3) 0.004(3) 0.016(3) -0.010(3)
B2 0.024(4) 0.017(4) 0.018(4) -0.002(3) 0.001(3) 0.004(3)
B5 0.030(4) 0.021(4) 0.022(4) -0.004(3) 0.012(3) 0.015(4)
B3 0.030(4) 0.015(4) 0.018(4) 0.000(3) 0.012(3) 0.003(4)
B4 0.024(4) 0.022(4) 0.027(4) -0.001(3) 0.014(3) 0.002(4)
B1 0.024(4) 0.019(4) 0.021(4) -0.004(3) 0.008(3) 0.001(3)

loop_
_atom_type_symbol
_atom_type_description
_atom_type_scat_dispersion_real
_atom_type_scat_dispersion_imag
_atom_type_scat_source
B B 0.0013 0.0007 'International Tables Vol C Tables 4.2.6.8 and 6.1.1.4'
Cs Cs -0.3680 2.1192 'International Tables Vol C Tables 4.2.6.8 and 6.1.1.4'
H H 0.0000 0.0000 'International Tables Vol C Tables 4.2.6.8 and 6.1.1.4'
O O 0.0106 0.0060 'International Tables Vol C Tables 4.2.6.8 and 6.1.1.4'

loop_
_geom_angle_atom_site_label_1
_geom_angle_atom_site_label_2
_geom_angle_atom_site_label_3
_geom_angle
_geom_angle_site_symmetry_1
_geom_angle_site_symmetry_3
_geom_angle_publ_flag
O1 Cs01 O2 125.01(13) 1_445 4_576 ?
O1 Cs01 O2 101.62(13) 1_445 3_666 ?
O1 Cs01 O7 123.78(13) 1_445 2_546 ?
O1 Cs01 O8 57.48(14) 1_445 3_556 ?
O1 Cs01 B2 116.89(17) 1_445 2_546 ?
O1 Cs01 H9 42.1(13) 1_445 . ?
O2 Cs01 O2 106.77(12) 4_576 3_666 ?
O2 Cs01 O7 105.11(12) 4_576 2_546 ?
O2 Cs01 O7 84.70(11) 3_666 2_546 ?
O2 Cs01 B2 137.28(16) 3_666 2_546 ?
O2 Cs01 B2 66.36(15) 4_576 2_546 ?
O2 Cs01 H9 106.3(13) 4_576 . ?
O2 Cs01 H9 71.9(12) 3_666 . ?
O3 Cs01 O1 104.98(14) 2_546 1_445 ?
O3 Cs01 O2 153.40(12) 2_546 3_666 ?
O3 Cs01 O2 56.57(13) 2_546 4_576 ?
O3 Cs01 O7 80.89(11) 2_546 2_546 ?
O3 Cs01 O8 124.45(13) 2_546 3_556 ?
O3 Cs01 B2 21.64(16) 2_546 2_546 ?
O3 Cs01 H9 130.0(12) 2_546 . ?
O4 Cs01 O1 54.73(13) 4_566 1_445 ?
O4 Cs01 O2 139.77(12) 4_566 4_576 ?
O4 Cs01 O2 112.53(12) 4_566 3_666 ?
O4 Cs01 O3 83.71(13) 4_566 2_546 ?
O4 Cs01 O6 119.39(13) 4_566 3_566 ?
O4 Cs01 O7 71.10(13) 4_566 2_546 ?
O4 Cs01 O8 41.75(12) 4_566 3_556 ?
O4 Cs01 B2 78.88(15) 4_566 2_546 ?
O4 Cs01 H9 93.9(14) 4_566 . ?
O5 Cs01 O1 123.86(14) 2_546 1_445 ?
O5 Cs01 O2 119.97(12) 2_546 3_666 ?
O5 Cs01 O2 79.03(12) 2_546 4_576 ?
O5 Cs01 O3 41.91(13) 2_546 2_546 ?
O5 Cs01 O4 74.36(13) 2_546 4_566 ?
O5 Cs01 O6 104.98(12) 2_546 3_566 ?
O5 Cs01 O7 39.02(12) 2_546 2_546 ?
O5 Cs01 O8 88.12(14) 2_546 4_666 ?
O5 Cs01 O8 100.27(13) 2_546 3_556 ?
O5 Cs01 B2 20.29(16) 2_546 2_546 ?
O5 Cs01 H9 165.6(13) 2_546 . ?
O6 Cs01 O1 83.66(13) 3_566 1_445 ?
O6 Cs01 O2 41.43(12) 3_566 4_576 ?
O6 Cs01 O2 118.06(12) 3_566 3_666 ?
O6 Cs01 O3 65.26(12) 3_566 2_546 ?
O6 Cs01 O7 141.75(11) 3_566 2_546 ?
O6 Cs01 O8 140.98(13) 3_566 3_556 ?
O6 Cs01 B2 85.49(15) 3_566 2_546 ?
O6 Cs01 H9 73.2(13) 3_566 . ?
O7 Cs01 B2 59.31(15) 2_546 2_546 ?
O7 Cs01 H9 145.0(13) 2_546 . ?
O8 Cs01 O1 141.77(14) 4_666 1_445 ?
O8 Cs01 O2 77.28(13) 4_666 4_576 ?
O8 Cs01 O2 71.33(12) 3_556 3_666 ?
O8 Cs01 O2 177.37(12) 3_556 4_576 ?
O8 Cs01 O2 40.23(13) 4_666 3_666 ?
O8 Cs01 O3 113.18(13) 4_666 2_546 ?
O8 Cs01 O4 130.43(14) 4_666 4_566 ?
O8 Cs01 O6 109.81(13) 4_666 3_566 ?
O8 Cs01 O7 73.06(12) 3_556 2_546 ?
O8 Cs01 O7 66.70(13) 4_666 2_546 ?
O8 Cs01 O8 100.19(12) 4_666 3_556 ?
O8 Cs01 B2 113.69(15) 3_556 2_546 ?
O8 Cs01 B2 100.12(16) 4_666 2_546 ?
O8 Cs01 H9 74.9(13) 3_556 . ?
O8 Cs01 H9 106.0(13) 4_666 . ?
O9 Cs01 O1 53.56(16) . 1_445 ?
O9 Cs01 O2 98.17(15) . 4_576 ?
O9 Cs01 O2 65.81(14) . 3_666 ?
O9 Cs01 O3 132.23(15) . 2_546 ?
O9 Cs01 O4 105.25(15) . 4_566 ?
O9 Cs01 O5 174.04(15) . 2_546 ?
O9 Cs01 O6 69.87(15) . 3_566 ?
O9 Cs01 O7 146.75(14) . 2_546 ?
O9 Cs01 O8 82.76(15) . 3_556 ?
O9 Cs01 O8 96.43(15) . 4_666 ?
O9 Cs01 B2 153.87(18) . 2_546 ?
O9 Cs01 H9 11.6(13) . . ?
B2 Cs01 H9 150.6(13) 2_546 . ?
Cs01 O1 H1 69(10) 1_665 . ?
B1 O1 Cs01 171.7(5) . 1_665 ?
B1 O1 H1 119(10) . . ?
Cs01 O2 Cs01 90.23(12) 4_675 3_666 ?
B5 O2 Cs01 92.5(4) 2 3_666 ?
B5 O2 Cs01 98.3(4) 2 4_675 ?
B1 O2 Cs01 118.6(4) . 4_675 ?
B1 O2 Cs01 127.4(5) . 3_666 ?
B1 O2 B5 121.9(6) . 2 ?
B2 O3 Cs01 95.7(4) . 2_556 ?
B2 O3 B1 119.1(6) . . ?
B1 O3 Cs01 145.2(4) . 2_556 ?
B2 O4 Cs01 100.6(4) . 4_665 ?
B2 O4 B5 121.3(6) . 2 ?
B5 O4 Cs01 103.7(4) 2 4_665 ?
B2 O5 Cs01 108.3(4) . 2_556 ?
B2 O5 B3 134.7(6) . . ?
B3 O5 Cs01 116.3(4) . 2_556 ?
B5 O6 Cs01 104.5(4) . 3_566 ?
B3 O6 Cs01 104.8(4) . 3_566 ?
B3 O6 B5 120.0(6) . . ?
B3 O7 Cs01 88.9(4) . 2_556 ?
B3 O7 B4 118.0(6) . . ?
B4 O7 Cs01 151.3(4) . 2_556 ?
Cs01 O8 Cs01 100.76(14) 4_565 3_556 ?
B5 O8 Cs01 99.0(4) . 3_556 ?
B5 O8 Cs01 116.4(4) . 4_565 ?
B4 O8 Cs01 110.5(5) . 3_556 ?
B4 O8 Cs01 106.9(4) . 4_565 ?
B4 O8 B5 121.0(6) . . ?
Cs01 O9 H9 113(6) . . ?
B4 O9 Cs01 138.2(5) . . ?
B4 O9 H9 107(6) . . ?
Cs01 B2 Cs01 121.6(2) 2_556 4_665 ?
O3 B2 Cs01 114.2(5) . 4_665 ?
O3 B2 Cs01 62.7(4) . 2_556 ?
O4 B2 Cs01 175.5(6) . 2_556 ?
O4 B2 Cs01 58.9(4) . 4_665 ?
O4 B2 O3 121.6(7) . . ?
O4 B2 O5 124.4(7) . . ?
O5 B2 Cs01 51.4(3) . 2_556 ?
O5 B2 Cs01 97.6(4) . 4_665 ?
O5 B2 O3 114.0(6) . . ?
Cs01 B5 Cs01 157.9(2) 3_556 3_566 ?
O2 B5 Cs01 106.5(5) 2_545 3_556 ?
O2 B5 Cs01 60.3(4) 2_545 3_566 ?
O2 B5 O4 112.2(6) 2_545 2_545 ?
O2 B5 O6 108.4(7) 2_545 . ?
O4 B5 Cs01 54.4(4) 2_545 3_556 ?
O4 B5 Cs01 145.0(5) 2_545 3_566 ?
O4 B5 O6 105.9(6) 2_545 . ?
O6 B5 Cs01 144.6(5) . 3_556 ?
O6 B5 Cs01 53.9(3) . 3_566 ?
O8 B5 Cs01 106.2(4) . 3_566 ?
O8 B5 Cs01 59.6(4) . 3_556 ?
O8 B5 O2 110.3(6) . 2_545 ?
O8 B5 O4 108.2(6) . 2_545 ?
O8 B5 O6 111.8(6) . . ?
Cs01 B3 Cs01 110.9(2) 3_566 2_556 ?
O5 B3 Cs01 99.1(4) . 3_566 ?
O5 B3 Cs01 45.1(3) . 2_556 ?
O6 B3 Cs01 55.6(4) . 3_566 ?
O6 B3 Cs01 163.7(5) . 2_556 ?
O6 B3 O5 123.4(7) . . ?
O6 B3 O7 122.7(7) . . ?
O7 B3 Cs01 118.1(5) . 3_566 ?
O7 B3 Cs01 70.4(4) . 2_556 ?
O7 B3 O5 113.9(6) . . ?
O7 B4 Cs01 136.3(5) . 4_565 ?
O8 B4 Cs01 52.9(4) . 4_565 ?
O8 B4 O7 122.6(7) . . ?
O8 B4 O9 122.3(7) . . ?
O9 B4 Cs01 83.7(5) . 4_565 ?
O9 B4 O7 115.0(7) . . ?
O1 B1 O3 118.8(7) . . ?
O2 B1 O1 119.4(7) . . ?
O2 B1 O3 121.8(7) . . ?

loop_
_geom_bond_atom_site_label_1
_geom_bond_atom_site_label_2
_geom_bond_distance
_geom_bond_site_symmetry_2
_geom_bond_publ_flag
Cs01 O1 3.378(5) 1_445 ?
Cs01 O2 3.641(5) 3_666 ?
Cs01 O2 3.460(5) 4_576 ?
Cs01 O3 3.322(5) 2_546 ?
Cs01 O4 3.271(6) 4_566 ?
Cs01 O5 3.064(5) 2_546 ?
Cs01 O6 3.288(5) 3_566 ?
Cs01 O7 3.654(5) 2_546 ?
Cs01 O8 3.118(5) 4_666 ?
Cs01 O8 3.412(5) 3_556 ?
Cs01 O9 2.970(6) . ?
Cs01 B2 3.722(8) 2_546 ?
Cs01 H9 3.32(7) . ?
O1 B1 1.363(10) . ?
O1 H1 0.80(2) . ?
O2 B5 1.451(10) 2 ?
O2 B1 1.360(9) . ?
O3 B2 1.379(10) . ?
O3 B1 1.383(10) . ?
O4 B2 1.340(9) . ?
O4 B5 1.498(9) 2 ?
O5 B2 1.359(10) . ?
O5 B3 1.380(10) . ?
O6 B5 1.498(10) . ?
O6 B3 1.337(9) . ?
O7 B3 1.377(9) . ?
O7 B4 1.377(10) . ?
O8 B5 1.445(10) . ?
O8 B4 1.352(10) . ?
O9 B4 1.361(10) . ?
O9 H9 0.73(7) . ?

loop_
_geom_hbond_atom_site_label_D
_geom_hbond_atom_site_label_H
_geom_hbond_atom_site_label_A
_geom_hbond_distance_DH
_geom_hbond_distance_HA
_geom_hbond_distance_DA
_geom_hbond_angle_DHA
_geom_hbond_site_symmetry_A
_geom_hbond_publ_flag
O9 H9 O1 0.73(7) 2.41(8) 2.883(8) 125(7) 1_445 yes
O1 H1 O6 0.80(2) 2.50(9) 3.232(8) 152(18) 4_676 yes

loop_
_geom_torsion_atom_site_label_1
_geom_torsion_atom_site_label_2
_geom_torsion_atom_site_label_3
_geom_torsion_atom_site_label_4
_geom_torsion
_geom_torsion_site_symmetry_1
_geom_torsion_site_symmetry_2
_geom_torsion_site_symmetry_3
_geom_torsion_site_symmetry_4
_geom_torsion_publ_flag
Cs01 O2 B1 O1 58.9(9) 3_666 . . . ?
Cs01 O2 B1 O1 -56.1(9) 4_675 . . . ?
Cs01 O2 B1 O3 121.7(6) 4_675 . . . ?
Cs01 O2 B1 O3 -123.3(6) 3_666 . . . ?
Cs01 O3 B2 Cs01 -114.4(3) 2_556 . . 4_665 ?
Cs01 O3 B2 O4 178.4(7) 2_556 . . . ?
Cs01 O3 B2 O5 -3.4(7) 2_556 . . . ?
Cs01 O3 B1 O1 7.4(13) 2_556 . . . ?
Cs01 O3 B1 O2 -170.5(5) 2_556 . . . ?
Cs01 O4 B2 O3 101.0(7) 4_665 . . . ?
Cs01 O4 B2 O5 -76.9(8) 4_665 . . . ?
Cs01 O5 B2 Cs01 124.7(2) 2_556 . . 4_665 ?
Cs01 O5 B2 O3 3.9(7) 2_556 . . . ?
Cs01 O5 B2 O4 -178.0(6) 2_556 . . . ?
Cs01 O5 B3 Cs01 110.5(3) 2_556 . . 3_566 ?
Cs01 O5 B3 O6 165.1(6) 2_556 . . . ?
Cs01 O5 B3 O7 -15.9(8) 2_556 . . . ?
Cs01 O6 B5 Cs01 -162.3(6) 3_566 . . 3_556 ?
Cs01 O6 B5 O2 27.2(6) 3_566 . . 2_545 ?
Cs01 O6 B5 O4 147.8(4) 3_566 . . 2_545 ?
Cs01 O6 B5 O8 -94.5(6) 3_566 . . . ?
Cs01 O6 B3 Cs01 -37(2) 3_566 . . 2_556 ?
Cs01 O6 B3 O5 -77.3(8) 3_566 . . . ?
Cs01 O6 B3 O7 103.8(7) 3_566 . . . ?
Cs01 O7 B3 Cs01 -103.8(3) 2_556 . . 3_566 ?
Cs01 O7 B3 O5 11.9(6) 2_556 . . . ?
Cs01 O7 B3 O6 -169.1(7) 2_556 . . . ?
Cs01 O7 B4 Cs01 90.5(11) 2_556 . . 4_565 ?
Cs01 O7 B4 O8 158.9(6) 2_556 . . . ?
Cs01 O7 B4 O9 -17.8(14) 2_556 . . . ?
Cs01 O8 B5 Cs01 54.7(4) 4_565 . . 3_566 ?
Cs01 O8 B5 Cs01 -106.8(3) 4_565 . . 3_556 ?
Cs01 O8 B5 Cs01 161.5(2) 3_556 . . 3_566 ?
Cs01 O8 B5 O2 -9.1(8) 4_565 . . 2_545 ?
Cs01 O8 B5 O2 97.8(6) 3_556 . . 2_545 ?
Cs01 O8 B5 O4 -132.1(5) 4_565 . . 2_545 ?
Cs01 O8 B5 O4 -25.3(6) 3_556 . . 2_545 ?
Cs01 O8 B5 O6 -141.5(5) 3_556 . . . ?
Cs01 O8 B5 O6 111.7(5) 4_565 . . . ?
Cs01 O8 B4 Cs01 -108.8(3) 3_556 . . 4_565 ?
Cs01 O8 B4 O7 -126.3(7) 4_565 . . . ?
Cs01 O8 B4 O7 124.9(7) 3_556 . . . ?
Cs01 O8 B4 O9 50.1(9) 4_565 . . . ?
Cs01 O8 B4 O9 -58.7(8) 3_556 . . . ?
Cs01 O9 B4 Cs01 -150.1(6) . . . 4_565 ?
Cs01 O9 B4 O7 -11.4(12) . . . . ?
Cs01 O9 B4 O8 171.9(5) . . . . ?
B2 O3 B1 O1 -175.6(7) . . . . ?
B2 O3 B1 O2 6.5(11) . . . . ?
B2 O5 B3 Cs01 -58.7(9) . . . 3_566 ?
B2 O5 B3 Cs01 -169.2(10) . . . 2_556 ?
B2 O5 B3 O6 -4.1(13) . . . . ?
B2 O5 B3 O7 174.9(7) . . . . ?
B5 O2 B1 O1 -178.4(7) 2 . . . ?
B5 O2 B1 O3 -0.5(11) 2 . . . ?
B5 O4 B2 Cs01 -113.4(7) 2 . . 4_665 ?
B5 O4 B2 O3 -12.4(11) 2 . . . ?
B5 O4 B2 O5 169.7(7) 2 . . . ?
B5 O6 B3 Cs01 -153.7(16) . . . 2_556 ?
B5 O6 B3 Cs01 -116.9(6) . . . 3_566 ?
B5 O6 B3 O5 165.9(7) . . . . ?
B5 O6 B3 O7 -13.1(11) . . . . ?
B5 O8 B4 Cs01 136.4(7) . . . 4_565 ?
B5 O8 B4 O7 10.1(11) . . . . ?
B5 O8 B4 O9 -173.5(7) . . . . ?
B3 O5 B2 Cs01 169.8(10) . . . 2_556 ?
B3 O5 B2 Cs01 -65.5(8) . . . 4_665 ?
B3 O5 B2 O3 173.7(7) . . . . ?
B3 O5 B2 O4 -8.2(13) . . . . ?
B3 O6 B5 Cs01 117.0(6) . . . 3_566 ?
B3 O6 B5 Cs01 -45.3(10) . . . 3_556 ?
B3 O6 B5 O2 144.2(6) . . . 2_545 ?
B3 O6 B5 O4 -95.2(7) . . . 2_545 ?
B3 O6 B5 O8 22.4(9) . . . . ?
B3 O7 B4 Cs01 -66.7(9) . . . 4_565 ?
B3 O7 B4 O8 1.7(11) . . . . ?
B3 O7 B4 O9 -175.0(7) . . . . ?
B4 O7 B3 Cs01 169.3(6) . . . 2_556 ?
B4 O7 B3 Cs01 65.5(7) . . . 3_566 ?
B4 O7 B3 O5 -178.8(6) . . . . ?
B4 O7 B3 O6 0.2(11) . . . . ?
B4 O8 B5 Cs01 120.6(7) . . . 3_556 ?
B4 O8 B5 Cs01 -77.9(7) . . . 3_566 ?
B4 O8 B5 O2 -141.6(7) . . . 2_545 ?
B4 O8 B5 O4 95.3(8) . . . 2_545 ?
B4 O8 B5 O6 -20.9(9) . . . . ?
B1 O3 B2 Cs01 -178.3(7) . . . 2_556 ?
B1 O3 B2 Cs01 67.3(7) . . . 4_665 ?
B1 O3 B2 O4 0.2(11) . . . . ?
B1 O3 B2 O5 178.3(6) . . . . ?
